data_4103405
loop_
_publ_author_name
'Donald J. Knobloch'
'Emil Lobkovsky'
'Paul J. Chirik'

_publ_section_title
;
 Functionalization of Hafnium Oxamidide Complexes Prepared from CO-Induced
 N2 Cleavage
;
_journal_name_full 'Journal of the American Chemical Society'
_journal_page_first 15340
_journal_page_last 15350
_journal_paper_doi 10.1021/ja106848y
_journal_volume 132
_journal_year 2010
_chemical_formula_moiety '(C21 H30 Hf I N O Si)0.92, (C20 H30 Hf I2 Si)0.08'
_chemical_formula_sum 'C20.92 H30 Hf I1.08 N0.92 O0.92 Si'
_chemical_formula_weight 652.73
_chemical_name_systematic
; 
 ? 
;
_space_group_IT_number 14
_symmetry_cell_setting monoclinic
_symmetry_space_group_name_Hall '-P 2ybc'
_symmetry_space_group_name_H-M 'P 1 21/c 1'
_atom_sites_solution_hydrogens geom
_atom_sites_solution_primary direct
_atom_sites_solution_secondary difmap
_audit_creation_method SHELXL-97
_cell_angle_alpha 90.00
_cell_angle_beta 109.1670(10)
_cell_angle_gamma 90.00
_cell_formula_units_Z 4
_cell_length_a 9.5359(5)
_cell_length_b 24.7208(11)
_cell_length_c 10.0763(5)
_cell_measurement_reflns_used 9760
_cell_measurement_temperature 173(2)
_cell_measurement_theta_max 33.85
_cell_measurement_theta_min 2.29
_cell_volume 2243.66(19)
_computing_cell_refinement 'Bruker SAINT+'
_computing_data_collection 'Bruker APEX2'
_computing_data_reduction 'Bruker SAINT+'
_computing_molecular_graphics 'Bruker SHELXTL'
_computing_publication_material 'Bruker SHELXTL'
_computing_structure_refinement 'SHELXL-97 (Sheldrick, 1997)'
_computing_structure_solution 'SHELXS-97 (Sheldrick, 1990)'
_diffrn_ambient_temperature 173(2)
_diffrn_measured_fraction_theta_full 0.991
_diffrn_measured_fraction_theta_max 0.991
_diffrn_measurement_device_type 'Bruker X8 APEX II diffractometer'
_diffrn_measurement_method 'phi and omega scans'
_diffrn_radiation_monochromator graphite
_diffrn_radiation_source 'fine-focus sealed tube'
_diffrn_radiation_type MoK\a
_diffrn_radiation_wavelength 0.71073
_diffrn_reflns_av_R_equivalents 0.0248
_diffrn_reflns_av_sigmaI/netI 0.0303
_diffrn_reflns_limit_h_max 13
_diffrn_reflns_limit_h_min -13
_diffrn_reflns_limit_k_max 33
_diffrn_reflns_limit_k_min -35
_diffrn_reflns_limit_l_max 11
_diffrn_reflns_limit_l_min -14
_diffrn_reflns_number 16473
_diffrn_reflns_theta_full 30.51
_diffrn_reflns_theta_max 30.51
_diffrn_reflns_theta_min 1.65
_diffrn_standards_number 0
_exptl_absorpt_coefficient_mu 6.198
_exptl_absorpt_correction_T_max 0.3703
_exptl_absorpt_correction_T_min 0.1906
_exptl_absorpt_correction_type multi-scan
_exptl_absorpt_process_details SADABS
_exptl_crystal_colour colourless
_exptl_crystal_density_diffrn 1.932
_exptl_crystal_density_method 'not measured'
_exptl_crystal_description block
_exptl_crystal_F_000 1250
_exptl_crystal_size_max 0.40
_exptl_crystal_size_mid 0.30
_exptl_crystal_size_min 0.20
_refine_diff_density_max 1.479
_refine_diff_density_min -1.514
_refine_diff_density_rms 0.129
_refine_ls_extinction_method none
_refine_ls_goodness_of_fit_ref 1.027
_refine_ls_hydrogen_treatment riding
_refine_ls_matrix_type full
_refine_ls_number_parameters 249
_refine_ls_number_reflns 6804
_refine_ls_number_restraints 0
_refine_ls_restrained_S_all 1.027
_refine_ls_R_factor_all 0.0303
_refine_ls_R_factor_gt 0.0265
_refine_ls_shift/su_max 0.085
_refine_ls_shift/su_mean 0.003
_refine_ls_structure_factor_coef Fsqd
_refine_ls_weighting_details 'calc w=1/[\s^2^(Fo^2^)+(0.0309P)^2^+3.7806P] where P=(Fo^2^+2Fc^2^)/3'
_refine_ls_weighting_scheme calc
_refine_ls_wR_factor_gt 0.0641
_refine_ls_wR_factor_ref 0.0656
_reflns_number_gt 6241
_reflns_number_total 6804
_reflns_threshold_expression >2sigma(I)
_cod_data_source_file ja106848y_si_001_3.cif
_cod_data_source_block djk16
_cod_database_code 4103405

loop_
_symmetry_equiv_pos_as_xyz
'x, y, z'
'-x, y+1/2, -z+1/2'
'-x, -y, -z'
'x, -y-1/2, z-1/2'

loop_
_atom_site_label
_atom_site_type_symbol
_atom_site_fract_x
_atom_site_fract_y
_atom_site_fract_z
_atom_site_U_iso_or_equiv
_atom_site_adp_type
_atom_site_occupancy
_atom_site_symmetry_multiplicity
_atom_site_calc_flag
_atom_site_refinement_flags
_atom_site_disorder_assembly
_atom_site_disorder_group
Hf1 Hf 0.692764(10) 0.120642(4) 0.288227(10) 0.01503(2) Uani 1 1 d . . .
I1 I 0.52514(2) 0.181583(8) 0.41669(2) 0.03063(4) Uani 1 1 d . A .
Si1 Si 0.74802(8) 0.11598(3) -0.01781(8) 0.02189(15) Uani 1 1 d . . .
C1 C 0.8365(3) 0.15609(11) 0.1457(3) 0.0210(5) Uani 1 1 d . A .
C2 C 0.7679(3) 0.20127(11) 0.1882(3) 0.0229(5) Uani 1 1 d . A .
H2A H 0.6984 0.2273 0.1229 0.027 Uiso 1 1 calc R . .
C3 C 0.8380(3) 0.20961(10) 0.3340(3) 0.0200(5) Uani 1 1 d . A .
H3A H 0.8191 0.2408 0.3889 0.024 Uiso 1 1 calc R . .
C4 C 0.9497(3) 0.17016(10) 0.3862(3) 0.0179(5) Uani 1 1 d . A .
C5 C 0.9454(3) 0.13632(11) 0.2709(3) 0.0196(5) Uani 1 1 d . A .
H5A H 1.0191 0.1072 0.2736 0.024 Uiso 1 1 calc R . .
C6 C 0.6091(3) 0.08289(10) 0.0512(2) 0.0177(5) Uani 1 1 d . A .
C7 C 0.4827(3) 0.10986(10) 0.0692(3) 0.0200(5) Uani 1 1 d . A .
C8 C 0.4327(3) 0.07981(11) 0.1651(3) 0.0228(5) Uani 1 1 d . A .
C9 C 0.5295(3) 0.03536(10) 0.2123(3) 0.0210(5) Uani 1 1 d . A .
C10 C 0.6376(3) 0.03703(10) 0.1434(3) 0.0188(5) Uani 1 1 d . A .
C11 C 0.6639(4) 0.15847(14) -0.1758(3) 0.0363(7) Uani 1 1 d . A .
H11A H 0.6195 0.1351 -0.2575 0.054 Uiso 1 1 calc R . .
H11B H 0.7407 0.1811 -0.1925 0.054 Uiso 1 1 calc R . .
H11C H 0.5868 0.1816 -0.1610 0.054 Uiso 1 1 calc R . .
C12 C 0.8843(3) 0.06971(15) -0.0544(4) 0.0387(8) Uani 1 1 d . A .
H12A H 0.8354 0.0492 -0.1404 0.058 Uiso 1 1 calc R . .
H12B H 0.9234 0.0446 0.0245 0.058 Uiso 1 1 calc R . .
H12C H 0.9661 0.0909 -0.0665 0.058 Uiso 1 1 calc R . .
C13 C 1.0645(3) 0.17132(11) 0.5324(3) 0.0212(5) Uani 1 1 d . . .
C14 C 0.9925(3) 0.17572(14) 0.6468(3) 0.0321(7) Uani 1 1 d . A .
H14A H 0.9313 0.1436 0.6441 0.048 Uiso 1 1 calc R . .
H14B H 0.9301 0.2082 0.6307 0.048 Uiso 1 1 calc R . .
H14C H 1.0700 0.1782 0.7389 0.048 Uiso 1 1 calc R . .
C15 C 1.1649(3) 0.12140(12) 0.5573(3) 0.0301(7) Uani 1 1 d . A .
H15A H 1.1052 0.0888 0.5535 0.045 Uiso 1 1 calc R . .
H15B H 1.2415 0.1240 0.6498 0.045 Uiso 1 1 calc R . .
H15C H 1.2120 0.1194 0.4844 0.045 Uiso 1 1 calc R . .
C16 C 1.1600(3) 0.22211(13) 0.5385(4) 0.0370(8) Uani 1 1 d . A .
H16A H 1.0969 0.2544 0.5232 0.055 Uiso 1 1 calc R . .
H16B H 1.2066 0.2199 0.4653 0.055 Uiso 1 1 calc R . .
H16C H 1.2371 0.2244 0.6308 0.055 Uiso 1 1 calc R . .
C17 C 0.3996(3) 0.15835(12) -0.0101(3) 0.0307(7) Uani 1 1 d . . .
H17A H 0.3209 0.1461 -0.0946 0.046 Uiso 1 1 calc R A .
H17B H 0.4685 0.1818 -0.0371 0.046 Uiso 1 1 calc R . .
H17C H 0.3556 0.1786 0.0501 0.046 Uiso 1 1 calc R . .
C18 C 0.2903(3) 0.08908(15) 0.1951(3) 0.0341(7) Uani 1 1 d . . .
H18A H 0.2105 0.0681 0.1290 0.051 Uiso 1 1 calc R A .
H18B H 0.2650 0.1276 0.1847 0.051 Uiso 1 1 calc R . .
H18C H 0.3025 0.0776 0.2914 0.051 Uiso 1 1 calc R . .
C19 C 0.5111(4) -0.00873(13) 0.3071(3) 0.0342(7) Uani 1 1 d . . .
H19A H 0.4512 0.0046 0.3628 0.051 Uiso 1 1 calc R A .
H19B H 0.6089 -0.0199 0.3701 0.051 Uiso 1 1 calc R . .
H19C H 0.4612 -0.0397 0.2504 0.051 Uiso 1 1 calc R . .
C20 C 0.7545(3) -0.00576(11) 0.1604(3) 0.0277(6) Uani 1 1 d . . .
H20A H 0.8529 0.0099 0.2067 0.042 Uiso 1 1 calc R A .
H20B H 0.7493 -0.0196 0.0677 0.042 Uiso 1 1 calc R . .
H20C H 0.7375 -0.0355 0.2177 0.042 Uiso 1 1 calc R . .
O1 O 0.8786(3) 0.00237(11) 0.6306(3) 0.0443(7) Uani 0.9206(8) 1 d P A 1
N1 N 0.7941(3) 0.06865(11) 0.4546(3) 0.0260(6) Uani 0.9206(8) 1 d P A 1
C21 C 0.8355(4) 0.03473(18) 0.5432(4) 0.0278(9) Uani 0.9206(8) 1 d P A 1
I2 I 0.8255(4) 0.04872(15) 0.5277(4) 0.0320(9) Uani 0.0794(8) 1 d P A 2

loop_
_atom_site_aniso_label
_atom_site_aniso_U_11
_atom_site_aniso_U_22
_atom_site_aniso_U_33
_atom_site_aniso_U_23
_atom_site_aniso_U_13
_atom_site_aniso_U_12
Hf1 0.01364(4) 0.01488(5) 0.01592(4) -0.00140(3) 0.00396(3) -0.00170(3)
I1 0.02575(7) 0.03485(10) 0.03515(9) -0.01504(7) 0.01525(7) -0.00385(7)
Si1 0.0224(3) 0.0261(4) 0.0179(3) -0.0022(3) 0.0075(2) -0.0049(3)
C1 0.0230(10) 0.0214(11) 0.0188(10) -0.0011(9) 0.0073(9) -0.0092(9)
C2 0.0221(10) 0.0189(11) 0.0255(12) 0.0036(9) 0.0049(9) -0.0040(9)
C3 0.0196(10) 0.0140(10) 0.0256(11) -0.0018(9) 0.0062(9) -0.0028(8)
C4 0.0157(9) 0.0162(10) 0.0216(10) -0.0007(8) 0.0059(8) -0.0023(8)
C5 0.0173(9) 0.0210(11) 0.0204(10) -0.0034(9) 0.0061(8) -0.0036(9)
C6 0.0161(9) 0.0189(11) 0.0169(10) -0.0049(8) 0.0038(8) -0.0025(8)
C7 0.0165(10) 0.0198(11) 0.0204(11) -0.0048(9) 0.0013(8) -0.0008(9)
C8 0.0154(9) 0.0275(13) 0.0244(11) -0.0079(10) 0.0051(9) -0.0058(9)
C9 0.0205(10) 0.0196(11) 0.0210(11) -0.0030(9) 0.0043(9) -0.0076(9)
C10 0.0201(10) 0.0156(10) 0.0189(10) -0.0026(8) 0.0040(8) -0.0024(8)
C11 0.0485(17) 0.0343(16) 0.0220(13) 0.0024(12) 0.0059(12) -0.0123(14)
C12 0.0290(12) 0.053(2) 0.0403(15) -0.0131(14) 0.0198(12) -0.0034(13)
C13 0.0172(10) 0.0230(12) 0.0215(11) -0.0020(9) 0.0037(9) -0.0011(9)
C14 0.0295(13) 0.0460(17) 0.0188(12) -0.0073(11) 0.0054(10) 0.0024(12)
C15 0.0225(12) 0.0347(15) 0.0280(14) 0.0001(11) 0.0012(11) 0.0051(11)
C16 0.0265(13) 0.0350(16) 0.0425(17) -0.0077(14) 0.0020(12) -0.0120(12)
C17 0.0255(12) 0.0311(14) 0.0281(13) 0.0010(11) -0.0012(11) 0.0080(11)
C18 0.0156(10) 0.0493(19) 0.0380(15) -0.0142(13) 0.0094(10) -0.0094(11)
C19 0.0362(14) 0.0363(16) 0.0289(14) 0.0032(12) 0.0092(11) -0.0168(12)
C20 0.0325(13) 0.0184(12) 0.0306(13) -0.0017(10) 0.0082(11) 0.0061(10)
O1 0.0536(15) 0.0344(13) 0.0369(13) 0.0174(11) 0.0038(12) 0.0018(12)
N1 0.0274(11) 0.0241(12) 0.0220(11) 0.0021(10) 0.0021(10) -0.0043(10)
C21 0.0234(14) 0.0294(19) 0.0280(17) -0.0057(14) 0.0049(12) -0.0045(13)
I2 0.0304(14) 0.0359(18) 0.0252(14) 0.0029(12) 0.0030(10) -0.0091(12)

loop_
_atom_type_symbol
_atom_type_description
_atom_type_scat_dispersion_real
_atom_type_scat_dispersion_imag
_atom_type_scat_source
C C 0.0033 0.0016 'International Tables Vol C Tables 4.2.6.8 and 6.1.1.4'
H H 0.0000 0.0000 'International Tables Vol C Tables 4.2.6.8 and 6.1.1.4'
N N 0.0061 0.0033 'International Tables Vol C Tables 4.2.6.8 and 6.1.1.4'
O O 0.0106 0.0060 'International Tables Vol C Tables 4.2.6.8 and 6.1.1.4'
Si Si 0.0817 0.0704 'International Tables Vol C Tables 4.2.6.8 and 6.1.1.4'
I I -0.4742 1.8119 'International Tables Vol C Tables 4.2.6.8 and 6.1.1.4'
Hf Hf -0.5830 6.1852 'International Tables Vol C Tables 4.2.6.8 and 6.1.1.4'

loop_
_geom_angle_atom_site_label_1
_geom_angle_atom_site_label_2
_geom_angle_atom_site_label_3
_geom_angle
N1 Hf1 C6 117.90(9)
N1 Hf1 C2 135.56(9)
C6 Hf1 C2 87.39(9)
N1 Hf1 C1 119.45(10)
C6 Hf1 C1 68.25(8)
C2 Hf1 C1 33.96(9)
N1 Hf1 C7 132.97(9)
C6 Hf1 C7 34.19(8)
C2 Hf1 C7 88.93(9)
C1 Hf1 C7 87.75(9)
N1 Hf1 C10 84.96(9)
C6 Hf1 C10 33.83(8)
C2 Hf1 C10 118.06(9)
C1 Hf1 C10 90.27(9)
C7 Hf1 C10 55.25(8)
N1 Hf1 C5 87.06(10)
C6 Hf1 C5 90.21(8)
C2 Hf1 C5 54.94(9)
C1 Hf1 C5 33.56(8)
C7 Hf1 C5 118.25(9)
C10 Hf1 C5 96.36(8)
N1 Hf1 C3 107.75(9)
C6 Hf1 C3 119.23(8)
C2 Hf1 C3 32.74(8)
C1 Hf1 C3 54.83(9)
C7 Hf1 C3 119.20(8)
C10 Hf1 C3 144.91(9)
C5 Hf1 C3 53.33(8)
N1 Hf1 C9 79.05(9)
C6 Hf1 C9 55.01(8)
C2 Hf1 C9 140.64(8)
C1 Hf1 C9 121.14(8)
C7 Hf1 C9 53.96(8)
C10 Hf1 C9 32.47(9)
C5 Hf1 C9 127.32(8)
C3 Hf1 C9 173.10(8)
N1 Hf1 C8 105.30(9)
C6 Hf1 C8 55.10(8)
C2 Hf1 C8 119.04(9)
C1 Hf1 C8 119.45(8)
C7 Hf1 C8 32.56(9)
C10 Hf1 C8 53.77(8)
C5 Hf1 C8 145.15(8)
C3 Hf1 C8 143.03(8)
C9 Hf1 C8 31.73(8)
N1 Hf1 C4 81.70(9)
C6 Hf1 C4 120.74(8)
C2 Hf1 C4 53.91(8)
C1 Hf1 C4 54.60(8)
C7 Hf1 C4 140.61(8)
C10 Hf1 C4 126.90(8)
C5 Hf1 C4 32.08(8)
C3 Hf1 C4 31.59(7)
C9 Hf1 C4 152.82(8)
C8 Hf1 C4 172.89(8)
N1 Hf1 I1 98.30(8)
C6 Hf1 I1 127.19(6)
C2 Hf1 I1 92.35(7)
C1 Hf1 I1 126.30(6)
C7 Hf1 I1 93.01(6)
C10 Hf1 I1 132.48(6)
C5 Hf1 I1 131.07(6)
C3 Hf1 I1 79.17(6)
C9 Hf1 I1 101.29(6)
C8 Hf1 I1 80.14(6)
C4 Hf1 I1 100.31(6)
C11 Si1 C12 108.18(17)
C11 Si1 C1 113.51(13)
C12 Si1 C1 111.02(13)
C11 Si1 C6 113.98(14)
C12 Si1 C6 115.52(14)
C1 Si1 C6 94.23(11)
C5 C1 C2 105.9(2)
C5 C1 Si1 125.6(2)
C2 C1 Si1 124.04(19)
C5 C1 Hf1 75.24(15)
C2 C1 Hf1 72.81(15)
Si1 C1 Hf1 98.58(10)
C3 C2 C1 108.5(2)
C3 C2 Hf1 78.10(15)
C1 C2 Hf1 73.23(15)
C4 C3 C2 109.2(2)
C4 C3 Hf1 76.76(14)
C2 C3 Hf1 69.17(14)
C3 C4 C5 106.6(2)
C3 C4 C13 124.3(2)
C5 C4 C13 128.4(2)
C3 C4 Hf1 71.65(13)
C5 C4 Hf1 69.23(13)
C13 C4 Hf1 131.28(17)
C4 C5 C1 109.7(2)
C4 C5 Hf1 78.69(14)
C1 C5 Hf1 71.19(14)
C10 C6 C7 105.8(2)
C10 C6 Si1 125.38(18)
C7 C6 Si1 124.58(19)
C10 C6 Hf1 74.76(14)
C7 C6 Hf1 73.63(14)
Si1 C6 Hf1 98.78(10)
C8 C7 C6 109.0(2)
C8 C7 C17 122.7(2)
C6 C7 C17 128.0(3)
C8 C7 Hf1 78.62(14)
C6 C7 Hf1 72.19(13)
C17 C7 Hf1 121.27(17)
C9 C8 C7 107.9(2)
C9 C8 C18 125.8(3)
C7 C8 C18 125.8(3)
C9 C8 Hf1 74.01(14)
C7 C8 Hf1 68.82(13)
C18 C8 Hf1 129.17(19)
C8 C9 C10 108.2(2)
C8 C9 C19 125.5(3)
C10 C9 C19 126.1(2)
C8 C9 Hf1 74.26(14)
C10 C9 Hf1 69.96(13)
C19 C9 Hf1 126.19(18)
C9 C10 C6 109.0(2)
C9 C10 C20 123.6(2)
C6 C10 C20 127.2(2)
C9 C10 Hf1 77.57(14)
C6 C10 Hf1 71.41(13)
C20 C10 Hf1 120.79(16)
C4 C13 C14 111.9(2)
C4 C13 C15 110.8(2)
C14 C13 C15 110.2(2)
C4 C13 C16 106.4(2)
C14 C13 C16 108.6(2)
C15 C13 C16 108.7(2)
C21 N1 Hf1 171.2(3)
O1 C21 N1 178.5(5)

loop_
_geom_bond_atom_site_label_1
_geom_bond_atom_site_label_2
_geom_bond_distance
Hf1 N1 2.081(3)
Hf1 C6 2.441(2)
Hf1 C2 2.444(3)
Hf1 C1 2.450(3)
Hf1 C7 2.460(2)
Hf1 C10 2.485(2)
Hf1 C5 2.503(2)
Hf1 C3 2.559(2)
Hf1 C9 2.583(2)
Hf1 C8 2.586(2)
Hf1 C4 2.625(2)
Hf1 I1 2.8034(2)
Si1 C11 1.856(3)
Si1 C12 1.857(3)
Si1 C1 1.870(3)
Si1 C6 1.874(3)
C1 C5 1.431(3)
C1 C2 1.429(4)
C2 C3 1.414(4)
C3 C4 1.412(3)
C4 C5 1.422(4)
C4 C13 1.520(3)
C6 C10 1.434(3)
C6 C7 1.441(3)
C7 C8 1.420(4)
C7 C17 1.512(4)
C8 C9 1.413(4)
C8 C18 1.503(4)
C9 C10 1.420(4)
C9 C19 1.497(4)
C10 C20 1.505(4)
C13 C14 1.526(4)
C13 C15 1.531(4)
C13 C16 1.540(4)
O1 C21 1.160(5)
N1 C21 1.194(5)
